data_1546764
loop_
_publ_author_name
'Topinka, Michael'
'Zawatzky, Kerstin'
'Barnes, Charles L.'
'Welch, Christopher J.'
'Harmata, Michael'

_publ_section_title
;
 An Asymmetric, Catalytic (4 + 3) Cycloaddition Reaction of Cyclopentenyl
 Oxyallylic Cations.
;
_journal_issue 15
_journal_name_full 'Organic letters'
_journal_page_first 4106
_journal_page_last 4109
_journal_paper_doi 10.1021/acs.orglett.7b01868
_journal_volume 19
_journal_year 2017
_chemical_absolute_configuration rmad
_chemical_formula_moiety 'C15 H14 O2 Se'
_chemical_formula_sum 'C15 H14 O2 Se'
_chemical_formula_weight 305.22
_space_group_crystal_system orthorhombic
_space_group_IT_number 19
_space_group_name_Hall 'P 2ac 2ab'
_space_group_name_H-M_alt 'P 21 21 21'
_symmetry_cell_setting orthorhombic
_symmetry_Int_Tables_number 19
_symmetry_space_group_name_Hall 'P 2ac 2ab'
_symmetry_space_group_name_H-M 'P 21 21 21'
_atom_sites_solution_hydrogens geom
_audit_creation_method SHELXL-2014/7
_cell_angle_alpha 90
_cell_angle_beta 90
_cell_angle_gamma 90
_cell_formula_units_Z 4
_cell_length_a 5.9869(2)
_cell_length_b 10.9322(4)
_cell_length_c 19.3709(7)
_cell_measurement_reflns_used 7823
_cell_measurement_temperature 150(2)
_cell_measurement_theta_max 28.3
_cell_measurement_theta_min 2.8
_cell_volume 1267.83(8)
_computing_cell_refinement 'SAINT (Bruker, 1998)'
_computing_data_collection 'SMART (Bruker, 1998)'
_computing_data_reduction 'SAINT (Bruker, 1998)'
_computing_molecular_graphics 'ORTEP-III (Burnett & Johnson, 1996)'
_computing_publication_material 'CIFTAB (Sheldrick, 1997)'
_computing_structure_refinement 'SHELXL-97 (Sheldrick, 1997)'
_computing_structure_solution 'SHELXS-97 (Sheldrick, 1997)'
_diffrn_ambient_temperature 150(2)
_diffrn_measured_fraction_theta_full 0.999
_diffrn_measured_fraction_theta_max 0.998
_diffrn_measurement_device_type 'Bruker VENTURE CMOS area detector'
_diffrn_measurement_method 'shutterless omega and phi scans'
_diffrn_radiation_type MoK\a
_diffrn_radiation_wavelength 0.71073
_diffrn_reflns_av_R_equivalents 0.0326
_diffrn_reflns_av_unetI/netI 0.0447
_diffrn_reflns_Laue_measured_fraction_full 0.999
_diffrn_reflns_Laue_measured_fraction_max 0.998
_diffrn_reflns_limit_h_max 7
_diffrn_reflns_limit_h_min -7
_diffrn_reflns_limit_k_max 14
_diffrn_reflns_limit_k_min -14
_diffrn_reflns_limit_l_max 21
_diffrn_reflns_limit_l_min -25
_diffrn_reflns_number 11638
_diffrn_reflns_point_group_measured_fraction_full 0.992
_diffrn_reflns_point_group_measured_fraction_max 0.991
_diffrn_reflns_theta_full 25.242
_diffrn_reflns_theta_max 28.300
_diffrn_reflns_theta_min 2.810
_diffrn_source 'Incoatec IMuS microfocus Mo tube'
_diffrn_standards_decay_% 0.0
_exptl_absorpt_coefficient_mu 2.952
_exptl_absorpt_correction_T_max 0.94
_exptl_absorpt_correction_T_min 0.70
_exptl_absorpt_correction_type multi-scan
_exptl_absorpt_process_details
;
 Data were corrected for decay and absorption using the program SADABS 
 (Sheldrick, G. M. (2003). SADABS. Version 2.10. University of
 G\"ottingen, Germany).
;
_exptl_crystal_colour Colourless
_exptl_crystal_density_diffrn 1.599
_exptl_crystal_description Needle
_exptl_crystal_F_000 616
_exptl_crystal_size_max 0.300
_exptl_crystal_size_mid 0.040
_exptl_crystal_size_min 0.020
_refine_diff_density_max 0.275
_refine_diff_density_min -0.424
_refine_diff_density_rms 0.071
_refine_ls_abs_structure_details
;
 Flack x determined using 1022 quotients [(I+)-(I-)]/[(I+)+(I-)]
 (Parsons, Flack and Wagner, Acta Cryst. B69 (2013) 249-259).
;
_refine_ls_abs_structure_Flack 0.038(7)
_refine_ls_extinction_method none
_refine_ls_goodness_of_fit_ref 1.116
_refine_ls_hydrogen_treatment constr
_refine_ls_matrix_type full
_refine_ls_number_parameters 163
_refine_ls_number_reflns 3117
_refine_ls_number_restraints 0
_refine_ls_restrained_S_all 1.116
_refine_ls_R_factor_all 0.0421
_refine_ls_R_factor_gt 0.0316
_refine_ls_shift/su_max 0.001
_refine_ls_shift/su_mean 0.000
_refine_ls_structure_factor_coef Fsqd
_refine_ls_weighting_details 'w=1/[\s^2^(Fo^2^)+(0.0170P)^2^+0.0460P] where P=(Fo^2^+2Fc^2^)/3'
_refine_ls_weighting_scheme calc
_refine_ls_wR_factor_gt 0.0526
_refine_ls_wR_factor_ref 0.0551
_reflns_Friedel_coverage 0.703
_reflns_Friedel_fraction_full 0.983
_reflns_Friedel_fraction_max 0.981
_reflns_number_gt 2747
_reflns_number_total 3117
_reflns_threshold_expression 'I > 2\s(I)'
_cod_data_source_file ol7b01868_si_004.cif
_cod_data_source_block MT-X-153-A2
_cod_original_cell_volume 1267.82(8)
_cod_database_code 1546764
_shelx_shelxl_version_number 2014/7
_shelx_space_group_comment
;
The symmetry employed for this shelxl refinement is uniquely defined
by the following loop, which should always be used as a source of
symmetry information in preference to the above space-group names.
They are only intended as comments.
;
_shelx_estimated_absorpt_t_min 0.471
_shelx_estimated_absorpt_t_max 0.943

loop_
_space_group_symop_operation_xyz
'x, y, z'
'-x+1/2, -y, z+1/2'
'x+1/2, -y+1/2, -z'
'-x, y+1/2, -z+1/2'

loop_
_atom_site_label
_atom_site_type_symbol
_atom_site_fract_x
_atom_site_fract_y
_atom_site_fract_z
_atom_site_U_iso_or_equiv
_atom_site_adp_type
_atom_site_occupancy
_atom_site_site_symmetry_order
_atom_site_calc_flag
_atom_site_refinement_flags_posn
_atom_site_refinement_flags_adp
Se1 Se 0.53733(6) 0.30983(3) 0.28912(2) 0.02909(10) Uani 1 1 d . .
O1 O 0.5064(4) 0.36289(19) 0.42993(10) 0.0270(5) Uani 1 1 d . .
O2 O 0.9065(4) 0.66278(19) 0.42004(12) 0.0330(6) Uani 1 1 d . .
C1 C 0.6437(6) 0.3943(3) 0.37174(16) 0.0233(7) Uani 1 1 d . .
C2 C 0.8747(6) 0.3612(3) 0.39728(18) 0.0295(8) Uani 1 1 d . .
H2 H 0.9995 0.3395 0.3696 0.035 Uiso 1 1 calc R U
C3 C 0.8697(7) 0.3683(3) 0.46567(18) 0.0337(9) Uani 1 1 d . .
H3 H 0.9906 0.3513 0.4960 0.040 Uiso 1 1 calc R U
C4 C 0.6384(7) 0.4082(3) 0.48678(17) 0.0318(8) Uani 1 1 d . .
H4 H 0.5914 0.3731 0.5322 0.038 Uiso 1 1 calc R U
C5 C 0.6206(6) 0.5506(3) 0.48478(17) 0.0273(8) Uani 1 1 d . .
H5 H 0.6698 0.5905 0.5287 0.033 Uiso 1 1 calc R U
C6 C 0.7514(6) 0.5925(3) 0.42266(18) 0.0242(7) Uani 1 1 d . .
C7 C 0.6241(6) 0.5371(3) 0.36267(17) 0.0225(7) Uani 1 1 d . .
H7 H 0.6769 0.5667 0.3166 0.027 Uiso 1 1 calc R U
C8 C 0.3873(6) 0.5817(3) 0.38121(16) 0.0278(8) Uani 1 1 d . .
H8A H 0.2731 0.5231 0.3647 0.033 Uiso 1 1 calc R U
H8B H 0.3574 0.6628 0.3604 0.033 Uiso 1 1 calc R U
C9 C 0.3855(6) 0.5898(3) 0.46191(17) 0.0310(8) Uani 1 1 d . .
H9A H 0.3532 0.6744 0.4772 0.037 Uiso 1 1 calc R U
H9B H 0.2711 0.5344 0.4815 0.037 Uiso 1 1 calc R U
C10 C 0.6606(6) 0.1525(3) 0.31123(15) 0.0239(8) Uani 1 1 d . .
C11 C 0.5473(6) 0.0730(3) 0.35377(15) 0.0284(7) Uani 1 1 d . .
H11 H 0.4054 0.0954 0.3718 0.034 Uiso 1 1 calc R U
C12 C 0.6390(7) -0.0393(3) 0.37042(17) 0.0352(9) Uani 1 1 d . .
H12 H 0.5601 -0.0937 0.3998 0.042 Uiso 1 1 calc R U
C13 C 0.8449(7) -0.0725(3) 0.34442(17) 0.0352(9) Uani 1 1 d . .
H13 H 0.9083 -0.1494 0.3563 0.042 Uiso 1 1 calc R U
C14 C 0.9587(7) 0.0062(3) 0.30120(16) 0.0333(8) Uani 1 1 d . .
H14 H 1.0993 -0.0172 0.2827 0.040 Uiso 1 1 calc R U
C15 C 0.8683(5) 0.1191(3) 0.28466(18) 0.0294(7) Uani 1 1 d . .
H15 H 0.9475 0.1736 0.2553 0.035 Uiso 1 1 calc R U

loop_
_atom_site_aniso_label
_atom_site_aniso_U_11
_atom_site_aniso_U_22
_atom_site_aniso_U_33
_atom_site_aniso_U_23
_atom_site_aniso_U_13
_atom_site_aniso_U_12
Se1 0.03427(17) 0.03131(17) 0.02169(15) -0.00101(15) -0.00670(15) 0.00421(16)
O1 0.0342(14) 0.0275(11) 0.0194(10) 0.0028(9) -0.0032(10) -0.0118(10)
O2 0.0252(13) 0.0197(12) 0.0540(15) 0.0013(11) 0.0011(11) -0.0008(10)
C1 0.0265(17) 0.0207(17) 0.0227(16) 0.0025(13) -0.0003(14) -0.0004(14)
C2 0.0307(18) 0.0159(16) 0.042(2) -0.0014(16) -0.0079(16) 0.0051(14)
C3 0.045(2) 0.0176(17) 0.038(2) 0.0029(16) -0.0206(18) -0.0004(16)
C4 0.049(2) 0.0264(19) 0.0199(16) 0.0040(15) -0.0093(16) -0.0114(17)
C5 0.0335(19) 0.0257(18) 0.0227(17) -0.0019(15) -0.0035(15) -0.0061(15)
C6 0.0226(17) 0.0145(16) 0.0356(19) 0.0040(15) -0.0003(15) 0.0048(14)
C7 0.0242(17) 0.0213(17) 0.0220(16) 0.0064(14) 0.0011(14) 0.0017(14)
C8 0.0231(17) 0.0291(19) 0.0312(19) 0.0005(16) -0.0002(14) 0.0043(15)
C9 0.0274(19) 0.038(2) 0.0280(18) -0.0060(17) 0.0049(15) -0.0016(16)
C10 0.0308(19) 0.0253(18) 0.0156(14) -0.0033(13) -0.0041(13) -0.0039(14)
C11 0.0309(17) 0.0350(18) 0.0195(15) -0.0057(14) 0.0006(16) -0.0072(19)
C12 0.052(2) 0.032(2) 0.0223(18) 0.0008(16) 0.0007(18) -0.0147(19)
C13 0.055(2) 0.0228(19) 0.0273(18) -0.0016(16) -0.0109(18) -0.0006(18)
C14 0.0348(18) 0.0350(18) 0.0302(18) -0.0048(15) 0.0002(18) 0.0046(17)
C15 0.0303(17) 0.0321(18) 0.0257(17) 0.0021(16) 0.0062(17) -0.0046(15)

loop_
_atom_type_symbol
_atom_type_description
_atom_type_scat_dispersion_real
_atom_type_scat_dispersion_imag
_atom_type_scat_source
C C 0.0033 0.0016 'International Tables Vol C Tables 4.2.6.8 and 6.1.1.4'
H H 0.0000 0.0000 'International Tables Vol C Tables 4.2.6.8 and 6.1.1.4'
O O 0.0106 0.0060 'International Tables Vol C Tables 4.2.6.8 and 6.1.1.4'
Se Se -0.0929 2.2259 'International Tables Vol C Tables 4.2.6.8 and 6.1.1.4'

loop_
_geom_angle_atom_site_label_1
_geom_angle_atom_site_label_2
_geom_angle_atom_site_label_3
_geom_angle
C10 Se1 C1 96.61(13)
C1 O1 C4 101.8(2)
O1 C1 C2 102.1(3)
O1 C1 C7 106.4(3)
C2 C1 C7 110.0(3)
O1 C1 Se1 110.1(2)
C2 C1 Se1 116.9(2)
C7 C1 Se1 110.6(2)
C3 C2 C1 107.0(3)
C3 C2 H2 126.5
C1 C2 H2 126.5
C2 C3 C4 107.9(3)
C2 C3 H3 126.0
C4 C3 H3 126.0
O1 C4 C3 101.3(3)
O1 C4 C5 106.6(3)
C3 C4 C5 110.1(3)
O1 C4 H4 112.7
C3 C4 H4 112.7
C5 C4 H4 112.7
C6 C5 C9 99.3(3)
C6 C5 C4 106.7(3)
C9 C5 C4 110.3(3)
C6 C5 H5 113.2
C9 C5 H5 113.2
C4 C5 H5 113.2
O2 C6 C5 128.9(3)
O2 C6 C7 127.5(3)
C5 C6 C7 103.3(3)
C6 C7 C8 99.0(2)
C6 C7 C1 105.9(3)
C8 C7 C1 110.9(3)
C6 C7 H7 113.3
C8 C7 H7 113.3
C1 C7 H7 113.3
C7 C8 C9 104.9(3)
C7 C8 H8A 110.8
C9 C8 H8A 110.8
C7 C8 H8B 110.8
C9 C8 H8B 110.8
H8A C8 H8B 108.8
C5 C9 C8 105.4(3)
C5 C9 H9A 110.7
C8 C9 H9A 110.7
C5 C9 H9B 110.7
C8 C9 H9B 110.7
H9A C9 H9B 108.8
C11 C10 C15 119.7(3)
C11 C10 Se1 120.6(3)
C15 C10 Se1 119.7(2)
C10 C11 C12 120.3(3)
C10 C11 H11 119.9
C12 C11 H11 119.9
C13 C12 C11 120.2(3)
C13 C12 H12 119.9
C11 C12 H12 119.9
C14 C13 C12 119.9(4)
C14 C13 H13 120.1
C12 C13 H13 120.1
C13 C14 C15 120.2(4)
C13 C14 H14 119.9
C15 C14 H14 119.9
C14 C15 C10 119.8(3)
C14 C15 H15 120.1
C10 C15 H15 120.1

loop_
_geom_bond_atom_site_label_1
_geom_bond_atom_site_label_2
_geom_bond_distance
Se1 C10 1.920(3)
Se1 C1 1.954(3)
O1 C1 1.436(4)
O1 C4 1.443(4)
O2 C6 1.206(4)
C1 C2 1.512(5)
C1 C7 1.576(4)
C2 C3 1.327(5)
C2 H2 0.9500
C3 C4 1.509(5)
C3 H3 0.9500
C4 C5 1.561(5)
C4 H4 1.0000
C5 C6 1.507(5)
C5 C9 1.536(5)
C5 H5 1.0000
C6 C7 1.516(5)
C7 C8 1.542(5)
C7 H7 1.0000
C8 C9 1.566(4)
C8 H8A 0.9900
C8 H8B 0.9900
C9 H9A 0.9900
C9 H9B 0.9900
C10 C11 1.377(4)
C10 C15 1.394(5)
C11 C12 1.384(5)
C11 H11 0.9500
C12 C13 1.380(5)
C12 H12 0.9500
C13 C14 1.380(5)
C13 H13 0.9500
C14 C15 1.386(5)
C14 H14 0.9500
C15 H15 0.9500

loop_
_geom_torsion_atom_site_label_1
_geom_torsion_atom_site_label_2
_geom_torsion_atom_site_label_3
_geom_torsion_atom_site_label_4
_geom_torsion
C4 O1 C1 C2 42.1(3)
C4 O1 C1 C7 -73.2(3)
C4 O1 C1 Se1 166.9(2)
O1 C1 C2 C3 -25.7(3)
C7 C1 C2 C3 86.9(3)
Se1 C1 C2 C3 -145.8(2)
C1 C2 C3 C4 -1.0(4)
C1 O1 C4 C3 -42.4(3)
C1 O1 C4 C5 72.8(3)
C2 C3 C4 O1 27.1(3)
C2 C3 C4 C5 -85.5(3)
O1 C4 C5 C6 -70.7(3)
C3 C4 C5 C6 38.4(3)
O1 C4 C5 C9 36.2(4)
C3 C4 C5 C9 145.3(3)
C9 C5 C6 O2 122.6(4)
C4 C5 C6 O2 -122.7(4)
C9 C5 C6 C7 -50.8(3)
C4 C5 C6 C7 63.8(3)
O2 C6 C7 C8 -122.5(4)
C5 C6 C7 C8 51.1(3)
O2 C6 C7 C1 122.7(3)
C5 C6 C7 C1 -63.7(3)
O1 C1 C7 C6 71.3(3)
C2 C1 C7 C6 -38.5(4)
Se1 C1 C7 C6 -169.1(2)
O1 C1 C7 C8 -35.1(3)
C2 C1 C7 C8 -144.9(3)
Se1 C1 C7 C8 84.4(3)
C6 C7 C8 C9 -30.2(3)
C1 C7 C8 C9 80.7(3)
C6 C5 C9 C8 29.7(3)
C4 C5 C9 C8 -82.1(3)
C7 C8 C9 C5 0.5(4)
C15 C10 C11 C12 0.3(5)
Se1 C10 C11 C12 -178.9(2)
C10 C11 C12 C13 -0.1(5)
C11 C12 C13 C14 -0.6(5)
C12 C13 C14 C15 1.0(5)
C13 C14 C15 C10 -0.7(5)
C11 C10 C15 C14 0.1(5)
Se1 C10 C15 C14 179.3(2)
